data_4024118
loop_
_publ_author_name
'Anjan Patel'
'Falk Liebner'
'Thomas Netscher'
'Kurt Mereiter'
'Thomas Rosenau'

_publ_contact_author_address
;
 Prof. Dr. Thomas Rosenau
 Department of Chemistry,  
 University of Natural Resources (BOKU), 
 Muthgasse 18, 
 A-1190 Vienna, Austria 
;
_publ_contact_author_email thomas.rosenau@boku.ac.at
_publ_contact_author_fax '+43-1-36006 6059'
_publ_contact_author_name 'Prof. Dr. Thomas Rosenau'
_publ_contact_author_phone '+43-1-36006 6061'
_publ_section_title
;
 Vitamin E Chemistry. Nitration of Non-\a-tocopherols:
 Products and Mechanistic Considerations
;
_journal_name_full 'Journal of Organic Chemistry'
_journal_page_first 6504
_journal_page_last 6512
_journal_paper_doi 10.1021/jo0706832
_journal_volume 72
_journal_year 2007
_chemical_formula_moiety 'C13 H17 N O4'
_chemical_formula_sum 'C13 H17 N O4'
_chemical_formula_weight 251.28
_chemical_name_common 'compound (14)'
_chemical_name_systematic
; 
6-Hydroxy-7-nitro-2,2,5,8-tetramethylchroman
;
_space_group_IT_number 14
_symmetry_cell_setting monoclinic
_symmetry_space_group_name_Hall '-P 2yn'
_symmetry_space_group_name_H-M 'P 1 21/n 1'
_atom_sites_solution_hydrogens geom
_atom_sites_solution_primary direct
_atom_sites_solution_secondary difmap
_audit_creation_method SHELXL-97
_cell_angle_alpha 90.00
_cell_angle_beta 94.448(3)
_cell_angle_gamma 90.00
_cell_formula_units_Z 4
_cell_length_a 8.8349(13)
_cell_length_b 7.2041(11)
_cell_length_c 19.113(3)
_cell_measurement_reflns_used 1604
_cell_measurement_temperature 173(2)
_cell_measurement_theta_max 27.38
_cell_measurement_theta_min 2.47
_cell_volume 1212.8(3)
_computing_cell_refinement 'Bruker SAINT'
_computing_data_collection 'Bruker SMART'
_computing_data_reduction 'Bruker SAINT, SADABS, XPREP'
_computing_molecular_graphics 'Bruker SHELXTL'
_computing_publication_material 'Bruker SHELXTL'
_computing_structure_refinement 'SHELXL-97 (Sheldrick, 1997)'
_computing_structure_solution 'SHELXS-97 (Sheldrick, 1997)'
_diffrn_ambient_temperature 173(2)
_diffrn_measured_fraction_theta_full 0.983
_diffrn_measured_fraction_theta_max 0.983
_diffrn_measurement_device_type 'CCD area detector'
_diffrn_measurement_method 'phi and omega scans'
_diffrn_radiation_monochromator graphite
_diffrn_radiation_source 'fine-focus sealed tube'
_diffrn_radiation_type MoK\a
_diffrn_radiation_wavelength 0.71073
_diffrn_reflns_av_R_equivalents 0.0548
_diffrn_reflns_av_sigmaI/netI 0.0521
_diffrn_reflns_limit_h_max 11
_diffrn_reflns_limit_h_min -11
_diffrn_reflns_limit_k_max 9
_diffrn_reflns_limit_k_min -9
_diffrn_reflns_limit_l_max 24
_diffrn_reflns_limit_l_min -14
_diffrn_reflns_number 5521
_diffrn_reflns_theta_full 27.00
_diffrn_reflns_theta_max 27.00
_diffrn_reflns_theta_min 2.47
_diffrn_standards_decay_% 0
_exptl_absorpt_coefficient_mu 0.102
_exptl_absorpt_correction_T_max 1.00
_exptl_absorpt_correction_T_min 0.92
_exptl_absorpt_correction_type multi-scan
_exptl_absorpt_process_details 'program SADABS, V2.10'
_exptl_crystal_colour red
_exptl_crystal_density_diffrn 1.376
_exptl_crystal_density_method 'not measured'
_exptl_crystal_description prism
_exptl_crystal_F_000 536
_exptl_crystal_size_max 0.50
_exptl_crystal_size_mid 0.10
_exptl_crystal_size_min 0.09
_refine_diff_density_max 0.292
_refine_diff_density_min -0.164
_refine_diff_density_rms 0.045
_refine_ls_extinction_method none
_refine_ls_goodness_of_fit_ref 0.929
_refine_ls_hydrogen_treatment constr
_refine_ls_matrix_type full
_refine_ls_number_parameters 168
_refine_ls_number_reflns 2601
_refine_ls_number_restraints 49
_refine_ls_restrained_S_all 0.925
_refine_ls_R_factor_all 0.0656
_refine_ls_R_factor_gt 0.0430
_refine_ls_shift/su_max 0.000
_refine_ls_shift/su_mean 0.000
_refine_ls_structure_factor_coef Fsqd
_refine_ls_weighting_details 'calc w=1/[\s^2^(Fo^2^)+(0.0586P)^2^+0.0000P] where P=(Fo^2^+2Fc^2^)/3'
_refine_ls_weighting_scheme calc
_refine_ls_wR_factor_gt 0.1033
_refine_ls_wR_factor_ref 0.1146
_reflns_number_gt 1768
_reflns_number_total 2601
_reflns_threshold_expression >2sigma(I)
_cod_data_source_file jo0706832si20070403_060801_4.cif
_cod_data_source_block 14=1176
_cod_depositor_comments
;
The following automatic conversions were performed:
'_symmetry_cell_setting' value 'Monoclinic' changed to 'monoclinic'
according to '/home/saulius/struct/CIF-dictionaries/cif_core.dic'
dictionary named 'cif_core.dic' version 2.4.1 from 2010-06-29.

Automatic conversion script
Id: cif_fix_enum 1527 2010-12-29 10:47:43Z saulius 
;
_cod_original_sg_symbol_H-M 'P 21/n'
_cod_database_code 4024118

loop_
_symmetry_equiv_pos_as_xyz
'x, y, z'
'-x+1/2, y+1/2, -z+1/2'
'-x, -y, -z'
'x-1/2, -y-1/2, z-1/2'

loop_
_atom_site_label
_atom_site_type_symbol
_atom_site_fract_x
_atom_site_fract_y
_atom_site_fract_z
_atom_site_U_iso_or_equiv
_atom_site_adp_type
_atom_site_occupancy
_atom_site_symmetry_multiplicity
_atom_site_calc_flag
_atom_site_refinement_flags
_atom_site_disorder_assembly
_atom_site_disorder_group
O1 O 0.58773(11) 0.37774(16) 0.17977(5) 0.0313(3) Uani 1 1 d U . .
O2 O 0.39082(13) 0.17288(16) -0.08926(5) 0.0377(3) Uani 1 1 d U . .
H2O H 0.4618 0.1785 -0.1160 0.055(6) Uiso 1 1 calc R . .
O3 O 0.66280(14) 0.21353(18) -0.11793(6) 0.0435(3) Uani 1 1 d U . .
O4 O 0.81970(13) 0.36992(19) -0.05019(6) 0.0442(3) Uani 1 1 d U . .
N N 0.69895(15) 0.28692(19) -0.05998(7) 0.0309(3) Uani 1 1 d U . .
C1 C 0.49918(17) 0.3251(2) 0.23805(8) 0.0312(4) Uani 1 1 d U . .
C2 C 0.33345(17) 0.3686(2) 0.21735(8) 0.0302(4) Uani 1 1 d U . .
H2A H 0.2717 0.3348 0.2565 0.036 Uiso 1 1 calc R . .
H2B H 0.3220 0.5036 0.2090 0.036 Uiso 1 1 calc R . .
C3 C 0.27473(16) 0.2644(2) 0.15184(8) 0.0293(4) Uani 1 1 d U . .
H3A H 0.2534 0.1341 0.1644 0.035 Uiso 1 1 calc R . .
H3B H 0.1782 0.3213 0.1328 0.035 Uiso 1 1 calc R . .
C4 C 0.38676(16) 0.2668(2) 0.09609(7) 0.0242(3) Uani 1 1 d U . .
C5 C 0.34154(16) 0.2127(2) 0.02796(8) 0.0263(3) Uani 1 1 d U . .
C6 C 0.44388(17) 0.2195(2) -0.02352(7) 0.0266(3) Uani 1 1 d U . .
C7 C 0.59570(16) 0.2761(2) -0.00509(8) 0.0256(3) Uani 1 1 d U . .
C8 C 0.64570(16) 0.3227(2) 0.06435(8) 0.0250(3) Uani 1 1 d U . .
C9 C 0.53781(16) 0.3207(2) 0.11344(7) 0.0251(3) Uani 1 1 d U . .
C10 C 0.5601(2) 0.4483(3) 0.29779(8) 0.0471(5) Uani 1 1 d U . .
H10A H 0.5462 0.5788 0.2843 0.071 Uiso 1 1 calc R . .
H10B H 0.6685 0.4232 0.3084 0.071 Uiso 1 1 calc R . .
H10C H 0.5053 0.4229 0.3394 0.071 Uiso 1 1 calc R . .
C11 C 0.52690(19) 0.1217(3) 0.25436(9) 0.0415(4) Uani 1 1 d U . .
H11A H 0.6359 0.1005 0.2649 0.062 Uiso 1 1 calc R . .
H11B H 0.4905 0.0466 0.2137 0.062 Uiso 1 1 calc R . .
H11C H 0.4723 0.0863 0.2950 0.062 Uiso 1 1 calc R . .
C12 C 0.18102(16) 0.1490(2) 0.00823(8) 0.0333(4) Uani 1 1 d U . .
H12A H 0.1471 0.0685 0.0453 0.050 Uiso 1 1 calc R . .
H12B H 0.1778 0.0800 -0.0360 0.050 Uiso 1 1 calc R . .
H12C H 0.1140 0.2573 0.0027 0.050 Uiso 1 1 calc R . .
C13 C 0.80779(17) 0.3668(2) 0.08963(8) 0.0343(4) Uani 1 1 d U . .
H13A H 0.8765 0.2837 0.0667 0.051 Uiso 1 1 calc R . .
H13B H 0.8216 0.3496 0.1406 0.051 Uiso 1 1 calc R . .
H13C H 0.8305 0.4958 0.0780 0.051 Uiso 1 1 calc R . .

loop_
_atom_site_aniso_label
_atom_site_aniso_U_11
_atom_site_aniso_U_22
_atom_site_aniso_U_33
_atom_site_aniso_U_23
_atom_site_aniso_U_13
_atom_site_aniso_U_12
O1 0.0271(5) 0.0420(7) 0.0251(5) -0.0028(5) 0.0037(4) -0.0052(5)
O2 0.0373(6) 0.0490(8) 0.0266(6) -0.0050(5) 0.0018(5) -0.0006(6)
O3 0.0504(8) 0.0528(8) 0.0291(6) -0.0074(5) 0.0140(5) -0.0011(6)
O4 0.0328(6) 0.0590(9) 0.0425(7) 0.0020(6) 0.0145(5) -0.0056(6)
N 0.0333(7) 0.0303(8) 0.0302(7) 0.0040(6) 0.0088(5) 0.0075(6)
C1 0.0280(8) 0.0425(10) 0.0236(7) 0.0002(7) 0.0052(6) 0.0015(7)
C2 0.0291(8) 0.0350(9) 0.0276(8) 0.0015(6) 0.0090(6) 0.0039(7)
C3 0.0225(7) 0.0346(9) 0.0315(8) 0.0024(7) 0.0062(6) 0.0005(6)
C4 0.0228(7) 0.0229(8) 0.0270(7) 0.0029(6) 0.0035(6) 0.0021(6)
C5 0.0244(7) 0.0224(8) 0.0320(8) 0.0025(6) 0.0018(6) 0.0019(6)
C6 0.0304(8) 0.0237(8) 0.0256(7) 0.0005(6) 0.0010(6) 0.0029(6)
C7 0.0269(7) 0.0225(8) 0.0284(7) 0.0022(6) 0.0082(6) 0.0041(6)
C8 0.0228(7) 0.0218(8) 0.0305(7) 0.0030(6) 0.0030(6) 0.0022(6)
C9 0.0262(7) 0.0242(8) 0.0251(7) 0.0020(6) 0.0027(6) 0.0019(6)
C10 0.0385(9) 0.0704(13) 0.0324(9) -0.0113(9) 0.0029(7) -0.0044(10)
C11 0.0331(9) 0.0505(11) 0.0410(10) 0.0128(8) 0.0047(7) 0.0079(8)
C12 0.0265(7) 0.0392(10) 0.0338(8) -0.0003(7) -0.0007(6) -0.0008(7)
C13 0.0253(7) 0.0422(10) 0.0357(9) -0.0011(7) 0.0043(6) -0.0024(7)

loop_
_atom_type_symbol
_atom_type_description
_atom_type_scat_dispersion_real
_atom_type_scat_dispersion_imag
_atom_type_scat_source
C C 0.0033 0.0016 'International Tables Vol C Tables 4.2.6.8 and 6.1.1.4'
H H 0.0000 0.0000 'International Tables Vol C Tables 4.2.6.8 and 6.1.1.4'
N N 0.0061 0.0033 'International Tables Vol C Tables 4.2.6.8 and 6.1.1.4'
O O 0.0106 0.0060 'International Tables Vol C Tables 4.2.6.8 and 6.1.1.4'

loop_
_geom_angle_atom_site_label_1
_geom_angle_atom_site_label_2
_geom_angle_atom_site_label_3
_geom_angle
_geom_angle_site_symmetry_1
_geom_angle_site_symmetry_3
_geom_angle_publ_flag
C9 O1 C1 118.30(11) . . ?
C6 O2 H2O 109.5 . . ?
O4 N O3 120.20(12) . . ?
O4 N C7 120.45(13) . . ?
O3 N C7 119.33(13) . . ?
O1 C1 C10 104.06(12) . . ?
O1 C1 C11 108.71(12) . . ?
C10 C1 C11 111.73(14) . . ?
O1 C1 C2 108.09(12) . . ?
C10 C1 C2 110.81(14) . . ?
C11 C1 C2 112.97(13) . . ?
C3 C2 C1 111.96(12) . . ?
C3 C2 H2A 109.2 . . ?
C1 C2 H2A 109.2 . . ?
C3 C2 H2B 109.2 . . ?
C1 C2 H2B 109.2 . . ?
H2A C2 H2B 107.9 . . ?
C4 C3 C2 112.10(12) . . ?
C4 C3 H3A 109.2 . . ?
C2 C3 H3A 109.2 . . ?
C4 C3 H3B 109.2 . . ?
C2 C3 H3B 109.2 . . ?
H3A C3 H3B 107.9 . . ?
C5 C4 C9 119.88(13) . . ?
C5 C4 C3 120.15(13) . . ?
C9 C4 C3 119.96(13) . . ?
C6 C5 C4 119.96(13) . . ?
C6 C5 C12 118.98(13) . . ?
C4 C5 C12 121.05(13) . . ?
O2 C6 C5 116.95(13) . . ?
O2 C6 C7 123.78(13) . . ?
C5 C6 C7 119.27(13) . . ?
C8 C7 C6 121.61(13) . . ?
C8 C7 N 120.18(13) . . ?
C6 C7 N 118.20(13) . . ?
C9 C8 C7 116.96(13) . . ?
C9 C8 C13 118.03(13) . . ?
C7 C8 C13 124.96(13) . . ?
O1 C9 C8 115.65(12) . . ?
O1 C9 C4 122.15(13) . . ?
C8 C9 C4 122.19(13) . . ?
C1 C10 H10A 109.5 . . ?
C1 C10 H10B 109.5 . . ?
H10A C10 H10B 109.5 . . ?
C1 C10 H10C 109.5 . . ?
H10A C10 H10C 109.5 . . ?
H10B C10 H10C 109.5 . . ?
C1 C11 H11A 109.5 . . ?
C1 C11 H11B 109.5 . . ?
H11A C11 H11B 109.5 . . ?
C1 C11 H11C 109.5 . . ?
H11A C11 H11C 109.5 . . ?
H11B C11 H11C 109.5 . . ?
C5 C12 H12A 109.5 . . ?
C5 C12 H12B 109.5 . . ?
H12A C12 H12B 109.5 . . ?
C5 C12 H12C 109.5 . . ?
H12A C12 H12C 109.5 . . ?
H12B C12 H12C 109.5 . . ?
C8 C13 H13A 109.5 . . ?
C8 C13 H13B 109.5 . . ?
H13A C13 H13B 109.5 . . ?
C8 C13 H13C 109.5 . . ?
H13A C13 H13C 109.5 . . ?
H13B C13 H13C 109.5 . . ?

loop_
_geom_bond_atom_site_label_1
_geom_bond_atom_site_label_2
_geom_bond_distance
_geom_bond_site_symmetry_2
_geom_bond_publ_flag
O1 C9 1.3726(17) . ?
O1 C1 1.4601(17) . ?
O2 C6 1.3489(17) . ?
O2 H2O 0.8400 . ?
O3 N 1.2464(17) . ?
O4 N 1.2246(17) . ?
N C7 1.4448(18) . ?
C1 C10 1.512(2) . ?
C1 C11 1.514(2) . ?
C1 C2 1.519(2) . ?
C2 C3 1.516(2) . ?
C2 H2A 0.9900 . ?
C2 H2B 0.9900 . ?
C3 C4 1.5095(19) . ?
C3 H3A 0.9900 . ?
C3 H3B 0.9900 . ?
C4 C5 1.388(2) . ?
C4 C9 1.405(2) . ?
C5 C6 1.388(2) . ?
C5 C12 1.510(2) . ?
C6 C7 1.420(2) . ?
C7 C8 1.406(2) . ?
C8 C9 1.388(2) . ?
C8 C13 1.509(2) . ?
C10 H10A 0.9800 . ?
C10 H10B 0.9800 . ?
C10 H10C 0.9800 . ?
C11 H11A 0.9800 . ?
C11 H11B 0.9800 . ?
C11 H11C 0.9800 . ?
C12 H12A 0.9800 . ?
C12 H12B 0.9800 . ?
C12 H12C 0.9800 . ?
C13 H13A 0.9800 . ?
C13 H13B 0.9800 . ?
C13 H13C 0.9800 . ?

loop_
_geom_hbond_atom_site_label_D
_geom_hbond_atom_site_label_H
_geom_hbond_atom_site_label_A
_geom_hbond_distance_DH
_geom_hbond_distance_HA
_geom_hbond_distance_DA
_geom_hbond_angle_DHA
_geom_hbond_site_symmetry_A
O2 H2O O3 0.84 1.80 2.5228(16) 143.5 .

loop_
_geom_torsion_atom_site_label_1
_geom_torsion_atom_site_label_2
_geom_torsion_atom_site_label_3
_geom_torsion_atom_site_label_4
_geom_torsion
_geom_torsion_site_symmetry_1
_geom_torsion_site_symmetry_2
_geom_torsion_site_symmetry_3
_geom_torsion_site_symmetry_4
_geom_torsion_publ_flag
C9 O1 C1 C10 -165.84(13) . . . . ?
C9 O1 C1 C11 74.97(16) . . . . ?
C9 O1 C1 C2 -47.99(18) . . . . ?
O1 C1 C2 C3 59.44(17) . . . . ?
C10 C1 C2 C3 172.86(13) . . . . ?
C11 C1 C2 C3 -60.89(17) . . . . ?
C1 C2 C3 C4 -43.24(18) . . . . ?
C2 C3 C4 C5 -166.74(14) . . . . ?
C2 C3 C4 C9 14.38(19) . . . . ?
C9 C4 C5 C6 -2.7(2) . . . . ?
C3 C4 C5 C6 178.40(13) . . . . ?
C9 C4 C5 C12 178.32(14) . . . . ?
C3 C4 C5 C12 -0.6(2) . . . . ?
C4 C5 C6 O2 -177.14(13) . . . . ?
C12 C5 C6 O2 1.8(2) . . . . ?
C4 C5 C6 C7 2.1(2) . . . . ?
C12 C5 C6 C7 -178.92(14) . . . . ?
O2 C6 C7 C8 -179.75(13) . . . . ?
C5 C6 C7 C8 1.1(2) . . . . ?
O2 C6 C7 N 0.8(2) . . . . ?
C5 C6 C7 N -178.34(13) . . . . ?
O4 N C7 C8 -14.5(2) . . . . ?
O3 N C7 C8 166.73(14) . . . . ?
O4 N C7 C6 164.94(14) . . . . ?
O3 N C7 C6 -13.8(2) . . . . ?
C6 C7 C8 C9 -3.5(2) . . . . ?
N C7 C8 C9 175.92(13) . . . . ?
C6 C7 C8 C13 174.00(14) . . . . ?
N C7 C8 C13 -6.6(2) . . . . ?
C1 O1 C9 C8 -160.79(13) . . . . ?
C1 O1 C9 C4 20.2(2) . . . . ?
C7 C8 C9 O1 -176.13(13) . . . . ?
C13 C8 C9 O1 6.2(2) . . . . ?
C7 C8 C9 C4 2.9(2) . . . . ?
C13 C8 C9 C4 -174.79(14) . . . . ?
C5 C4 C9 O1 179.10(13) . . . . ?
C3 C4 C9 O1 -2.0(2) . . . . ?
C5 C4 C9 C8 0.2(2) . . . . ?
C3 C4 C9 C8 179.04(14) . . . . ?
